data_1516526
loop_
_publ_author_name
'Kise, Naoki'
'Hamada, Yusuke'
'Sakurai, Toshihiko'

_publ_section_title
;
 Electroreductive Coupling of Optically Active \a,\b-Unsaturated Carbonyl
 Compounds with Diaryl Ketones: Asymmetric Synthesis of
 4,5,5-Trisubstituted \g-Butyrolactones.
;
_journal_issue 12
_journal_name_full 'Organic letters'
_journal_page_first 3348
_journal_page_last 3351
_journal_paper_doi 10.1021/ol5013789
_journal_volume 16
_journal_year 2014
_chemical_absolute_configuration rm
_chemical_formula_moiety 'C28 H30 N2 O3'
_chemical_formula_sum 'C28 H30 N2 O3'
_chemical_formula_weight 442.54
_chemical_melting_point 505.0(10)
_chemical_name_systematic
; 
(4R,5S)-1-((S)-4-hydroxy-3-methyl-4,4-diphenylbutanoyl)-3,4-dimethyl-5-phenylimidazolidin-2-one 
;
_space_group_IT_number 1
_symmetry_cell_setting triclinic
_symmetry_space_group_name_Hall 'P 1'
_symmetry_space_group_name_H-M 'P 1'
_atom_sites_solution_hydrogens geom
_atom_sites_solution_primary direct
_atom_sites_solution_secondary difmap
_audit_creation_method SHELXL-97
_cell_angle_alpha 89.6(3)
_cell_angle_beta 87.7(3)
_cell_angle_gamma 80.0(2)
_cell_formula_units_Z 2
_cell_length_a 6.630(18)
_cell_length_b 8.27(2)
_cell_length_c 22.07(10)
_cell_measurement_temperature 298(2)
_cell_volume 1191(7)
_computing_cell_refinement PROCESS-AUTO
_computing_data_collection PROCESS-AUTO
_computing_data_reduction PROCESS-AUTO
_computing_publication_material yadokari-XG
_computing_structure_refinement 'SHELXL-97 (Sheldrick, 1997)'
_computing_structure_solution 'SHELXS-97 (Sheldrick, 1990)'
_diffrn_ambient_temperature 298(2)
_diffrn_detector_area_resol_mean 10.00
_diffrn_measured_fraction_theta_full 0.984
_diffrn_measured_fraction_theta_max 0.984
_diffrn_measurement_device_type 'Rigaku RAXIS-RAPID'
_diffrn_measurement_method \w
_diffrn_radiation_monochromator graphite
_diffrn_radiation_source 'fine-focus sealed tube'
_diffrn_radiation_type MoK\a
_diffrn_radiation_wavelength 0.71075
_diffrn_reflns_av_R_equivalents 0.0264
_diffrn_reflns_av_sigmaI/netI 0.0330
_diffrn_reflns_limit_h_max 7
_diffrn_reflns_limit_h_min -8
_diffrn_reflns_limit_k_max 10
_diffrn_reflns_limit_k_min -10
_diffrn_reflns_limit_l_max 28
_diffrn_reflns_limit_l_min -28
_diffrn_reflns_number 11399
_diffrn_reflns_theta_full 27.48
_diffrn_reflns_theta_max 27.48
_diffrn_reflns_theta_min 3.11
_exptl_absorpt_coefficient_mu 0.080
_exptl_absorpt_correction_T_max 0.9841
_exptl_absorpt_correction_T_min 0.9610
_exptl_absorpt_correction_type multi-scan
_exptl_absorpt_process_details
;
    Higashi, T. (1995). Program for Absorption Correction.
    Rigaku Corporation, Tokyo, Japan.
;
_exptl_crystal_colour colorless
_exptl_crystal_density_diffrn 1.234
_exptl_crystal_density_method 'not measured'
_exptl_crystal_description block
_exptl_crystal_F_000 472
_exptl_crystal_size_max 0.50
_exptl_crystal_size_mid 0.40
_exptl_crystal_size_min 0.20
_refine_diff_density_max 0.137
_refine_diff_density_min -0.178
_refine_diff_density_rms 0.038
_refine_ls_abs_structure_details 'Flack H D (1983), Acta Cryst. A39, 876-881'
_refine_ls_abs_structure_Flack 0.6(8)
_refine_ls_extinction_method none
_refine_ls_goodness_of_fit_ref 0.967
_refine_ls_hydrogen_treatment refall
_refine_ls_matrix_type full
_refine_ls_number_parameters 603
_refine_ls_number_reflns 8746
_refine_ls_number_restraints 3
_refine_ls_restrained_S_all 0.966
_refine_ls_R_factor_all 0.0682
_refine_ls_R_factor_gt 0.0448
_refine_ls_shift/su_max 0.001
_refine_ls_shift/su_mean 0.000
_refine_ls_structure_factor_coef Fsqd
_refine_ls_weighting_details 'calc w=1/[\s^2^(Fo^2^)+(0.0680P)^2^+0.0000P] where P=(Fo^2^+2Fc^2^)/3'
_refine_ls_weighting_scheme calc
_refine_ls_wR_factor_gt 0.1019
_refine_ls_wR_factor_ref 0.1095
_reflns_number_gt 6008
_reflns_number_total 8746
_reflns_threshold_expression >2sigma(I)
_cod_data_source_file ol5013789_si_003.cif
_cod_data_source_block (3S')-4a
_cod_depositor_comments
;
The following automatic conversions were performed:

'_chemical_melting_point' value '504-506' was changed to '505.0(10)'
- the average value was taken and precision was estimated.

Automatic conversion script
Id: cif_fix_values 2281 2013-09-26 08:29:07Z andrius 

 Adding full bibliography for 1516523--1516526.cif.
;
_cod_database_code 1516526

loop_
_symmetry_equiv_pos_as_xyz
'x, y, z'

loop_
_atom_site_label
_atom_site_type_symbol
_atom_site_fract_x
_atom_site_fract_y
_atom_site_fract_z
_atom_site_U_iso_or_equiv
_atom_site_adp_type
_atom_site_occupancy
_atom_site_symmetry_multiplicity
_atom_site_calc_flag
_atom_site_refinement_flags
N1 N 0.9060(3) -0.2825(2) 0.70582(8) 0.0437(4) Uani 1 1 d .
C1 C 0.8023(4) -0.4143(3) 0.71816(11) 0.0514(6) Uani 1 1 d .
N2 N 0.9299(3) -0.5266(2) 0.74917(10) 0.0584(5) Uani 1 1 d .
C2 C 1.1370(4) -0.4936(3) 0.74782(12) 0.0570(6) Uani 1 1 d .
H1 H 1.2093 -0.5472 0.7117 0.068 Uiso 1 1 calc R
C3 C 1.1019(4) -0.3070(3) 0.73678(10) 0.0486(5) Uani 1 1 d .
H2 H 1.2089 -0.2829 0.7079 0.058 Uiso 1 1 calc R
C4 C 0.8482(3) -0.1444(3) 0.67168(9) 0.0424(5) Uani 1 1 d .
O1 O 0.9581(2) -0.04077(19) 0.67072(8) 0.0562(4) Uani 1 1 d .
C5 C 0.6586(4) -0.1283(3) 0.63498(11) 0.0524(6) Uani 1 1 d .
H3 H 0.5639 -0.1924 0.6539 0.063 Uiso 1 1 calc R
H4 H 0.6961 -0.1721 0.5946 0.063 Uiso 1 1 calc R
C6 C 0.5533(3) 0.0505(3) 0.63021(9) 0.0446(5) Uani 1 1 d .
H5 H 0.6593 0.1175 0.6217 0.053 Uiso 1 1 calc R
C7 C 0.4496(5) 0.1034(4) 0.68985(12) 0.0663(7) Uani 1 1 d .
H6 H 0.3416 0.0420 0.6984 0.099 Uiso 1 1 calc R
H7 H 0.3931 0.2184 0.6884 0.099 Uiso 1 1 calc R
H8 H 0.5474 0.0841 0.7211 0.099 Uiso 1 1 calc R
C8 C 0.4023(3) 0.0754(3) 0.57731(10) 0.0429(5) Uani 1 1 d .
O2 O 0.2562(2) -0.02961(18) 0.58427(8) 0.0543(4) Uani 1 1 d .
H9 H 0.1818 -0.0022 0.6144 0.081 Uiso 1 1 calc R
C9 C 0.5144(4) 0.0200(3) 0.51916(10) 0.0475(5) Uani 1 1 d .
C10 C 0.4546(5) -0.1006(4) 0.48406(13) 0.0762(8) Uani 1 1 d .
H10 H 0.3383 -0.1435 0.4958 0.091 Uiso 1 1 calc R
C11 C 0.5639(9) -0.1569(5) 0.43279(16) 0.1174(15) Uani 1 1 d .
H11 H 0.5220 -0.2362 0.4089 0.141 Uiso 1 1 calc R
C12 C 0.7302(8) -0.0970(6) 0.41758(16) 0.1145(15) Uani 1 1 d .
H12 H 0.8108 -0.1406 0.3841 0.137 Uiso 1 1 calc R
C13 C 0.7884(6) 0.0280(6) 0.44956(17) 0.1071(13) Uani 1 1 d .
H13 H 0.9031 0.0716 0.4368 0.129 Uiso 1 1 calc R
C14 C 0.6766(5) 0.0875(5) 0.50013(13) 0.0815(9) Uani 1 1 d .
H14 H 0.7120 0.1744 0.5215 0.098 Uiso 1 1 calc R
C15 C 0.2993(3) 0.2549(3) 0.57065(10) 0.0445(5) Uani 1 1 d .
C16 C 0.1036(4) 0.2919(3) 0.55157(17) 0.0781(9) Uani 1 1 d .
H15 H 0.0327 0.2070 0.5439 0.094 Uiso 1 1 calc R
C17 C 0.0077(5) 0.4527(4) 0.5433(2) 0.0964(11) Uani 1 1 d .
H16 H -0.1257 0.4742 0.5301 0.116 Uiso 1 1 calc R
C18 C 0.1073(5) 0.5800(3) 0.55445(15) 0.0770(9) Uani 1 1 d .
H17 H 0.0432 0.6880 0.5488 0.092 Uiso 1 1 calc R
C19 C 0.2996(6) 0.5466(3) 0.57373(14) 0.0756(8) Uani 1 1 d .
H18 H 0.3692 0.6323 0.5813 0.091 Uiso 1 1 calc R
C20 C 0.3946(5) 0.3876(3) 0.58236(13) 0.0658(7) Uani 1 1 d .
H19 H 0.5269 0.3680 0.5965 0.079 Uiso 1 1 calc R
O3 O 0.6269(3) -0.4208(2) 0.70492(9) 0.0708(5) Uani 1 1 d .
C21 C 0.8841(6) -0.6905(3) 0.75948(18) 0.0871(10) Uani 1 1 d .
H20 H 0.7385 -0.6866 0.7593 0.131 Uiso 1 1 calc R
H21 H 0.9337 -0.7304 0.7980 0.131 Uiso 1 1 calc R
H22 H 0.9497 -0.7627 0.7279 0.131 Uiso 1 1 calc R
C22 C 1.2597(5) -0.5556(4) 0.80241(15) 0.0806(9) Uani 1 1 d .
H23 H 1.1886 -0.5093 0.8387 0.121 Uiso 1 1 calc R
H24 H 1.3921 -0.5236 0.7989 0.121 Uiso 1 1 calc R
H25 H 1.2760 -0.6731 0.8042 0.121 Uiso 1 1 calc R
C23 C 1.1015(4) -0.2011(3) 0.79187(10) 0.0486(5) Uani 1 1 d .
C24 C 0.9236(4) -0.1378(3) 0.82234(11) 0.0590(6) Uani 1 1 d .
H26 H 0.7991 -0.1583 0.8090 0.071 Uiso 1 1 calc R
C25 C 0.9289(5) -0.0430(4) 0.87314(13) 0.0766(8) Uani 1 1 d .
H27 H 0.8063 -0.0001 0.8937 0.092 Uiso 1 1 calc R
C26 C 1.1080(7) -0.0096(4) 0.89432(15) 0.0923(10) Uani 1 1 d .
H28 H 1.1077 0.0529 0.9292 0.111 Uiso 1 1 calc R
C27 C 1.2847(6) -0.0689(5) 0.86377(18) 0.0988(11) Uani 1 1 d .
H29 H 1.4085 -0.0462 0.8768 0.119 Uiso 1 1 calc R
C28 C 1.2798(5) -0.1635(4) 0.81312(14) 0.0756(8) Uani 1 1 d .
H30 H 1.4028 -0.2039 0.7923 0.091 Uiso 1 1 calc R
N3 N 0.5164(3) 0.6589(2) 1.20586(8) 0.0427(4) Uani 1 1 d .
C29 C 0.6206(4) 0.7909(3) 1.21788(11) 0.0500(5) Uani 1 1 d .
N4 N 0.4918(3) 0.9034(2) 1.24920(10) 0.0570(5) Uani 1 1 d .
C30 C 0.2851(4) 0.8705(3) 1.24768(11) 0.0554(6) Uani 1 1 d .
H31 H 0.2203 0.9255 1.2122 0.067 Uiso 1 1 calc R
C31 C 0.3200(3) 0.6838(3) 1.23688(10) 0.0452(5) Uani 1 1 d .
H32 H 0.2174 0.6578 1.2095 0.054 Uiso 1 1 calc R
C32 C 0.5750(3) 0.5208(3) 1.17166(9) 0.0416(5) Uani 1 1 d .
O4 O 0.4641(2) 0.41771(19) 1.17090(8) 0.0548(4) Uani 1 1 d .
C33 C 0.7649(4) 0.5049(3) 1.13491(11) 0.0505(5) Uani 1 1 d .
H33 H 0.8563 0.5692 1.1528 0.061 Uiso 1 1 calc R
H34 H 0.7354 0.5475 1.0946 0.061 Uiso 1 1 calc R
C34 C 0.8693(3) 0.3264(3) 1.13042(9) 0.0416(5) Uani 1 1 d .
H35 H 0.7638 0.2592 1.1242 0.050 Uiso 1 1 calc R
C35 C 0.9717(5) 0.2729(3) 1.18978(11) 0.0641(7) Uani 1 1 d .
H36 H 1.0244 0.1573 1.1883 0.096 Uiso 1 1 calc R
H37 H 0.8729 0.2960 1.2230 0.096 Uiso 1 1 calc R
H38 H 1.0821 0.3320 1.1953 0.096 Uiso 1 1 calc R
C36 C 1.0200(3) 0.3010(2) 1.07693(10) 0.0414(5) Uani 1 1 d .
O5 O 1.1662(2) 0.40603(18) 1.08425(8) 0.0519(4) Uani 1 1 d .
H39 H 1.2283 0.3808 1.1153 0.078 Uiso 1 1 calc R
C37 C 1.1238(3) 0.1214(3) 1.07077(10) 0.0434(5) Uani 1 1 d .
C38 C 1.0275(4) -0.0106(3) 1.08243(13) 0.0677(8) Uani 1 1 d .
H40 H 0.8915 0.0094 1.0967 0.081 Uiso 1 1 calc R
C39 C 1.1219(5) -0.1694(3) 1.07402(14) 0.0758(8) Uani 1 1 d .
H41 H 1.0498 -0.2545 1.0822 0.091 Uiso 1 1 calc R
C40 C 1.3160(5) -0.2032(3) 1.05421(14) 0.0755(8) Uani 1 1 d .
H42 H 1.3820 -0.3110 1.0484 0.091 Uiso 1 1 calc R
C41 C 1.4149(5) -0.0759(4) 1.0427(2) 0.0948(11) Uani 1 1 d .
H43 H 1.5512 -0.0974 1.0287 0.114 Uiso 1 1 calc R
C42 C 1.3203(4) 0.0846(3) 1.05090(17) 0.0766(9) Uani 1 1 d .
H44 H 1.3937 0.1689 1.0426 0.092 Uiso 1 1 calc R
C43 C 0.9090(3) 0.3567(3) 1.01880(10) 0.0473(5) Uani 1 1 d .
C44 C 0.7447(5) 0.2897(5) 1.00018(13) 0.0806(9) Uani 1 1 d .
H45 H 0.7069 0.2021 1.0218 0.097 Uiso 1 1 calc R
C45 C 0.6338(6) 0.3496(6) 0.94988(16) 0.1040(12) Uani 1 1 d .
H46 H 0.5216 0.3043 0.9390 0.125 Uiso 1 1 calc R
C46 C 0.6909(8) 0.4731(6) 0.91750(17) 0.1141(14) Uani 1 1 d .
H47 H 0.6159 0.5166 0.8847 0.137 Uiso 1 1 calc R
C47 C 0.8580(9) 0.5338(5) 0.93294(17) 0.1161(15) Uani 1 1 d .
H48 H 0.9018 0.6148 0.9089 0.139 Uiso 1 1 calc R
C48 C 0.9671(5) 0.4780(4) 0.98419(12) 0.0751(8) Uani 1 1 d .
H49 H 1.0793 0.5242 0.9945 0.090 Uiso 1 1 calc R
O6 O 0.7965(3) 0.7972(2) 1.20476(9) 0.0709(5) Uani 1 1 d .
C49 C 0.5393(6) 1.0668(3) 1.25933(18) 0.0871(10) Uani 1 1 d .
H50 H 0.6851 1.0619 1.2563 0.131 Uiso 1 1 calc R
H51 H 0.4884 1.1048 1.2990 0.131 Uiso 1 1 calc R
H52 H 0.4758 1.1412 1.2293 0.131 Uiso 1 1 calc R
C50 C 0.1619(5) 0.9326(4) 1.30238(15) 0.0786(9) Uani 1 1 d .
H53 H 0.2276 0.8842 1.3377 0.118 Uiso 1 1 calc R
H54 H 0.0279 0.9041 1.3008 0.118 Uiso 1 1 calc R
H55 H 0.1500 1.0498 1.3043 0.118 Uiso 1 1 calc R
C51 C 0.3217(4) 0.5779(3) 1.29192(10) 0.0476(5) Uani 1 1 d .
C52 C 0.4977(4) 0.5153(3) 1.32222(11) 0.0594(6) Uani 1 1 d .
H56 H 0.6225 0.5396 1.3076 0.071 Uiso 1 1 calc R
C53 C 0.4946(6) 0.4183(4) 1.37325(13) 0.0758(8) Uani 1 1 d .
H57 H 0.6145 0.3767 1.3927 0.091 Uiso 1 1 calc R
C54 C 0.3122(7) 0.3860(4) 1.39390(16) 0.0933(11) Uani 1 1 d .
H58 H 0.3045 0.3229 1.4287 0.112 Uiso 1 1 calc R
C55 C 0.1396(7) 0.4447(5) 1.36438(18) 0.1004(12) Uani 1 1 d .
H59 H 0.0154 0.4196 1.3792 0.120 Uiso 1 1 calc R
C56 C 0.1419(4) 0.5399(4) 1.31335(13) 0.0736(8) Uani 1 1 d .
H60 H 0.0212 0.5778 1.2937 0.088 Uiso 1 1 calc R

loop_
_atom_site_aniso_label
_atom_site_aniso_U_11
_atom_site_aniso_U_22
_atom_site_aniso_U_33
_atom_site_aniso_U_23
_atom_site_aniso_U_13
_atom_site_aniso_U_12
N1 0.0406(10) 0.0419(10) 0.0478(10) -0.0011(8) -0.0010(8) -0.0049(8)
C1 0.0525(15) 0.0453(13) 0.0568(13) -0.0038(11) -0.0003(11) -0.0100(11)
N2 0.0584(13) 0.0397(10) 0.0775(13) 0.0056(10) -0.0064(11) -0.0088(9)
C2 0.0534(15) 0.0490(13) 0.0641(15) -0.0018(11) -0.0004(12) 0.0030(11)
C3 0.0431(13) 0.0496(13) 0.0518(12) -0.0003(10) 0.0006(10) -0.0047(10)
C4 0.0439(12) 0.0441(12) 0.0384(11) -0.0029(9) 0.0031(9) -0.0063(10)
O1 0.0491(9) 0.0574(10) 0.0638(10) 0.0099(8) 0.0034(8) -0.0152(8)
C5 0.0574(15) 0.0440(12) 0.0543(13) -0.0013(10) -0.0059(11) -0.0038(11)
C6 0.0470(13) 0.0419(11) 0.0439(11) -0.0034(9) 0.0034(10) -0.0064(10)
C7 0.0736(18) 0.0688(17) 0.0506(13) -0.0054(12) 0.0049(13) 0.0025(14)
C8 0.0407(12) 0.0427(11) 0.0472(11) -0.0020(9) 0.0049(10) -0.0142(9)
O2 0.0512(10) 0.0467(9) 0.0683(10) -0.0037(7) 0.0057(8) -0.0197(7)
C9 0.0481(13) 0.0506(13) 0.0428(11) 0.0018(10) -0.0019(10) -0.0056(10)
C10 0.100(2) 0.0748(18) 0.0577(15) -0.0148(14) 0.0024(15) -0.0269(17)
C11 0.188(5) 0.103(3) 0.063(2) -0.0361(19) 0.026(3) -0.034(3)
C12 0.144(4) 0.128(4) 0.058(2) -0.011(2) 0.032(2) 0.007(3)
C13 0.078(2) 0.167(4) 0.074(2) 0.006(2) 0.0293(18) -0.023(2)
C14 0.0637(18) 0.121(3) 0.0653(17) -0.0135(17) 0.0163(14) -0.0344(18)
C15 0.0431(13) 0.0447(12) 0.0463(11) 0.0003(9) 0.0030(10) -0.0103(10)
C16 0.0497(16) 0.0535(16) 0.131(3) 0.0056(16) -0.0014(17) -0.0101(13)
C17 0.0478(17) 0.076(2) 0.158(3) 0.011(2) 0.003(2) 0.0084(16)
C18 0.085(2) 0.0449(15) 0.094(2) 0.0040(14) 0.0188(18) 0.0043(15)
C19 0.103(3) 0.0462(15) 0.0811(19) 0.0071(13) -0.0155(18) -0.0210(15)
C20 0.0687(18) 0.0481(15) 0.0845(18) 0.0110(13) -0.0199(15) -0.0180(13)
O3 0.0566(12) 0.0641(11) 0.0966(14) 0.0150(10) -0.0128(10) -0.0223(9)
C21 0.097(2) 0.0437(14) 0.123(3) 0.0100(16) -0.009(2) -0.0188(15)
C22 0.073(2) 0.0681(18) 0.097(2) 0.0147(17) -0.0185(17) 0.0025(15)
C23 0.0538(14) 0.0457(12) 0.0470(11) 0.0018(10) -0.0012(11) -0.0107(11)
C24 0.0620(16) 0.0567(14) 0.0585(14) -0.0041(12) 0.0057(12) -0.0127(12)
C25 0.094(2) 0.0720(18) 0.0623(16) -0.0158(14) 0.0125(17) -0.0141(17)
C26 0.121(3) 0.093(2) 0.0649(18) -0.0246(17) -0.012(2) -0.020(2)
C27 0.091(3) 0.120(3) 0.093(2) -0.028(2) -0.022(2) -0.034(2)
C28 0.0596(17) 0.095(2) 0.0738(18) -0.0124(16) -0.0069(14) -0.0179(16)
N3 0.0377(10) 0.0406(9) 0.0487(10) -0.0004(8) 0.0040(8) -0.0053(8)
C29 0.0523(15) 0.0435(12) 0.0541(13) 0.0030(10) 0.0001(11) -0.0087(11)
N4 0.0593(13) 0.0381(10) 0.0724(13) -0.0060(9) 0.0102(11) -0.0073(9)
C30 0.0498(14) 0.0479(13) 0.0645(15) 0.0005(11) 0.0048(12) 0.0013(11)
C31 0.0392(12) 0.0481(12) 0.0466(11) -0.0018(9) 0.0027(9) -0.0034(10)
C32 0.0454(12) 0.0393(11) 0.0399(11) 0.0008(9) -0.0051(9) -0.0062(10)
O4 0.0479(9) 0.0543(9) 0.0641(10) -0.0115(8) -0.0002(8) -0.0139(8)
C33 0.0522(14) 0.0438(12) 0.0532(13) 0.0018(10) 0.0108(11) -0.0048(10)
C34 0.0429(12) 0.0377(10) 0.0434(11) 0.0034(9) 0.0005(9) -0.0059(9)
C35 0.0702(17) 0.0653(16) 0.0511(13) 0.0034(12) 0.0015(12) 0.0031(13)
C36 0.0395(11) 0.0378(11) 0.0483(11) 0.0011(9) -0.0003(9) -0.0107(9)
O5 0.0469(9) 0.0447(8) 0.0673(10) 0.0010(7) -0.0018(8) -0.0169(7)
C37 0.0420(12) 0.0412(11) 0.0473(12) -0.0032(9) 0.0002(10) -0.0089(10)
C38 0.0716(18) 0.0459(14) 0.0872(19) -0.0134(13) 0.0243(15) -0.0208(13)
C39 0.098(2) 0.0421(14) 0.088(2) -0.0064(13) 0.0184(18) -0.0211(15)
C40 0.089(2) 0.0434(14) 0.090(2) -0.0043(14) -0.0198(18) 0.0036(15)
C41 0.0443(16) 0.072(2) 0.162(4) -0.013(2) -0.0023(19) 0.0073(15)
C42 0.0430(15) 0.0532(16) 0.133(3) -0.0068(16) 0.0040(16) -0.0074(12)
C43 0.0474(13) 0.0490(13) 0.0427(11) -0.0026(10) 0.0069(10) -0.0028(10)
C44 0.0653(19) 0.121(3) 0.0629(16) 0.0134(16) -0.0101(14) -0.0345(18)
C45 0.075(2) 0.170(4) 0.070(2) -0.002(2) -0.0238(18) -0.024(2)
C46 0.143(4) 0.126(4) 0.064(2) 0.011(2) -0.035(2) 0.010(3)
C47 0.183(5) 0.099(3) 0.068(2) 0.0361(19) -0.021(3) -0.026(3)
C48 0.103(2) 0.0666(17) 0.0598(16) 0.0136(14) -0.0056(16) -0.0258(16)
O6 0.0550(11) 0.0656(11) 0.0954(14) -0.0166(10) 0.0166(10) -0.0240(9)
C49 0.093(2) 0.0424(14) 0.127(3) -0.0116(16) 0.014(2) -0.0170(15)
C50 0.0677(19) 0.0683(18) 0.093(2) -0.0138(16) 0.0229(16) 0.0029(15)
C51 0.0493(13) 0.0458(12) 0.0478(11) -0.0048(10) 0.0034(10) -0.0093(10)
C52 0.0643(16) 0.0550(14) 0.0591(14) 0.0026(12) -0.0022(13) -0.0109(12)
C53 0.093(2) 0.0728(18) 0.0604(16) 0.0108(14) -0.0094(17) -0.0104(16)
C54 0.119(3) 0.092(2) 0.0680(19) 0.0232(17) 0.017(2) -0.019(2)
C55 0.093(3) 0.117(3) 0.093(2) 0.026(2) 0.027(2) -0.032(2)
C56 0.0528(16) 0.094(2) 0.0731(17) 0.0094(16) 0.0114(14) -0.0142(15)

loop_
_atom_type_symbol
_atom_type_description
_atom_type_scat_dispersion_real
_atom_type_scat_dispersion_imag
_atom_type_scat_source
C C 0.0033 0.0016 'International Tables Vol C Tables 4.2.6.8 and 6.1.1.4'
H H 0.0000 0.0000 'International Tables Vol C Tables 4.2.6.8 and 6.1.1.4'
N N 0.0061 0.0033 'International Tables Vol C Tables 4.2.6.8 and 6.1.1.4'
O O 0.0106 0.0060 'International Tables Vol C Tables 4.2.6.8 and 6.1.1.4'

loop_
_geom_angle_atom_site_label_1
_geom_angle_atom_site_label_2
_geom_angle_atom_site_label_3
_geom_angle
C4 N1 C1 129.5(3)
C4 N1 C3 120.2(3)
C1 N1 C3 110.2(3)
O3 C1 N2 127.2(3)
O3 C1 N1 125.7(3)
N2 C1 N1 107.0(3)
C1 N2 C2 112.5(3)
C1 N2 C21 120.7(3)
C2 N2 C21 122.1(3)
N2 C2 C22 115.0(3)
N2 C2 C3 101.7(3)
C22 C2 C3 116.5(3)
N2 C2 H1 107.7
C22 C2 H1 107.7
C3 C2 H1 107.7
N1 C3 C23 114.4(3)
N1 C3 C2 101.1(3)
C23 C3 C2 116.1(3)
N1 C3 H2 108.3
C23 C3 H2 108.3
C2 C3 H2 108.3
O1 C4 N1 117.7(3)
O1 C4 C5 122.4(3)
N1 C4 C5 119.9(3)
C4 C5 C6 111.4(3)
C4 C5 H3 109.3
C6 C5 H3 109.3
C4 C5 H4 109.3
C6 C5 H4 109.3
H3 C5 H4 108.0
C7 C6 C5 108.9(3)
C7 C6 C8 112.3(3)
C5 C6 C8 111.5(3)
C7 C6 H5 108.0
C5 C6 H5 108.0
C8 C6 H5 108.0
C6 C7 H6 109.5
C6 C7 H7 109.5
H6 C7 H7 109.5
C6 C7 H8 109.5
H6 C7 H8 109.5
H7 C7 H8 109.5
O2 C8 C9 103.5(3)
O2 C8 C15 111.5(3)
C9 C8 C15 108.7(3)
O2 C8 C6 110.6(3)
C9 C8 C6 109.8(3)
C15 C8 C6 112.3(3)
C8 O2 H9 109.5
C14 C9 C10 119.1(3)
C14 C9 C8 119.8(3)
C10 C9 C8 121.1(3)
C11 C10 C9 120.8(4)
C11 C10 H10 119.6
C9 C10 H10 119.6
C12 C11 C10 118.7(4)
C12 C11 H11 120.7
C10 C11 H11 120.7
C11 C12 C13 122.0(4)
C11 C12 H12 119.0
C13 C12 H12 119.0
C14 C13 C12 119.4(4)
C14 C13 H13 120.3
C12 C13 H13 120.3
C9 C14 C13 119.7(4)
C9 C14 H14 120.2
C13 C14 H14 120.2
C16 C15 C20 116.1(3)
C16 C15 C8 120.1(3)
C20 C15 C8 123.8(3)
C15 C16 C17 121.6(3)
C15 C16 H15 119.2
C17 C16 H15 119.2
C18 C17 C16 120.6(4)
C18 C17 H16 119.7
C16 C17 H16 119.7
C19 C18 C17 118.8(3)
C19 C18 H17 120.6
C17 C18 H17 120.6
C18 C19 C20 120.8(3)
C18 C19 H18 119.6
C20 C19 H18 119.6
C19 C20 C15 122.0(3)
C19 C20 H19 119.0
C15 C20 H19 119.0
N2 C21 H20 109.5
N2 C21 H21 109.5
H20 C21 H21 109.5
N2 C21 H22 109.5
H20 C21 H22 109.5
H21 C21 H22 109.5
C2 C22 H23 109.5
C2 C22 H24 109.5
H23 C22 H24 109.5
C2 C22 H25 109.5
H23 C22 H25 109.5
H24 C22 H25 109.5
C24 C23 C28 117.4(3)
C24 C23 C3 120.9(3)
C28 C23 C3 121.6(3)
C23 C24 C25 119.5(4)
C23 C24 H26 120.3
C25 C24 H26 120.3
C26 C25 C24 122.3(4)
C26 C25 H27 118.9
C24 C25 H27 118.9
C27 C26 C25 118.7(4)
C27 C26 H28 120.6
C25 C26 H28 120.6
C26 C27 C28 119.1(4)
C26 C27 H29 120.4
C28 C27 H29 120.4
C27 C28 C23 123.0(4)
C27 C28 H30 118.5
C23 C28 H30 118.5
C32 N3 C29 130.8(3)
C32 N3 C31 118.9(3)
C29 N3 C31 110.3(3)
O6 C29 N4 125.6(3)
O6 C29 N3 126.5(3)
N4 C29 N3 107.8(3)
C29 N4 C30 110.6(3)
C29 N4 C49 121.1(3)
C30 N4 C49 123.3(3)
N4 C30 C50 111.7(3)
N4 C30 C31 102.5(3)
C50 C30 C31 116.8(3)
N4 C30 H31 108.5
C50 C30 H31 108.5
C31 C30 H31 108.5
N3 C31 C51 111.1(3)
N3 C31 C30 100.8(3)
C51 C31 C30 116.6(3)
N3 C31 H32 109.3
C51 C31 H32 109.3
C30 C31 H32 109.3
O4 C32 N3 119.4(3)
O4 C32 C33 122.0(3)
N3 C32 C33 118.6(3)
C32 C33 C34 110.8(3)
C32 C33 H33 109.5
C34 C33 H33 109.5
C32 C33 H34 109.5
C34 C33 H34 109.5
H33 C33 H34 108.1
C36 C34 C33 110.7(3)
C36 C34 C35 111.8(3)
C33 C34 C35 109.8(3)
C36 C34 H35 108.1
C33 C34 H35 108.1
C35 C34 H35 108.1
C34 C35 H36 109.5
C34 C35 H37 109.5
H36 C35 H37 109.5
C34 C35 H38 109.5
H36 C35 H38 109.5
H37 C35 H38 109.5
O5 C36 C34 108.0(3)
O5 C36 C37 111.4(3)
C34 C36 C37 111.6(3)
O5 C36 C43 106.4(3)
C34 C36 C43 109.5(3)
C37 C36 C43 109.7(3)
C36 O5 H39 109.5
C42 C37 C38 115.7(3)
C42 C37 C36 119.8(3)
C38 C37 C36 124.5(3)
C39 C38 C37 123.1(3)
C39 C38 H40 118.5
C37 C38 H40 118.5
C40 C39 C38 120.3(3)
C40 C39 H41 119.8
C38 C39 H41 119.8
C39 C40 C41 117.9(3)
C39 C40 H42 121.1
C41 C40 H42 121.1
C40 C41 C42 122.1(4)
C40 C41 H43 119.0
C42 C41 H43 119.0
C37 C42 C41 121.0(3)
C37 C42 H44 119.5
C41 C42 H44 119.5
C48 C43 C44 117.3(4)
C48 C43 C36 120.4(3)
C44 C43 C36 122.2(3)
C43 C44 C45 122.0(4)
C43 C44 H45 119.0
C45 C44 H45 119.0
C46 C45 C44 119.3(4)
C46 C45 H46 120.3
C44 C45 H46 120.3
C45 C46 C47 119.5(4)
C45 C46 H47 120.3
C47 C46 H47 120.3
C46 C47 C48 121.7(4)
C46 C47 H48 119.1
C48 C47 H48 119.1
C43 C48 C47 120.0(4)
C43 C48 H49 120.0
C47 C48 H49 120.0
N4 C49 H50 109.5
N4 C49 H51 109.5
H50 C49 H51 109.5
N4 C49 H52 109.5
H50 C49 H52 109.5
H51 C49 H52 109.5
C30 C50 H53 109.5
C30 C50 H54 109.5
H53 C50 H54 109.5
C30 C50 H55 109.5
H53 C50 H55 109.5
H54 C50 H55 109.5
C56 C51 C52 118.0(3)
C56 C51 C31 118.2(3)
C52 C51 C31 123.7(3)
C53 C52 C51 122.5(4)
C53 C52 H56 118.7
C51 C52 H56 118.7
C54 C53 C52 117.7(4)
C54 C53 H57 121.2
C52 C53 H57 121.2
C53 C54 C55 120.4(4)
C53 C54 H58 119.8
C55 C54 H58 119.8
C54 C55 C56 122.2(4)
C54 C55 H59 118.9
C56 C55 H59 118.9
C51 C56 C55 119.1(4)
C51 C56 H60 120.4
C55 C56 H60 120.4

loop_
_geom_bond_atom_site_label_1
_geom_bond_atom_site_label_2
_geom_bond_distance
N1 C4 1.371(5)
N1 C1 1.405(5)
N1 C3 1.475(6)
C1 O3 1.221(4)
C1 N2 1.347(6)
N2 C2 1.445(5)
N2 C21 1.454(5)
C2 C22 1.518(7)
C2 C3 1.540(5)
C2 H1 0.9800
C3 C23 1.503(7)
C3 H2 0.9800
C4 O1 1.217(4)
C4 C5 1.509(6)
C5 C6 1.527(5)
C5 H3 0.9700
C5 H4 0.9700
C6 C7 1.492(7)
C6 C8 1.558(7)
C6 H5 0.9800
C7 H6 0.9600
C7 H7 0.9600
C7 H8 0.9600
C8 O2 1.412(4)
C8 C9 1.490(7)
C8 C15 1.532(5)
O2 H9 0.8200
C9 C14 1.346(5)
C9 C10 1.388(6)
C10 C11 1.358(7)
C10 H10 0.9300
C11 C12 1.315(7)
C11 H11 0.9300
C12 C13 1.373(7)
C12 H12 0.9300
C13 C14 1.360(7)
C13 H13 0.9300
C14 H14 0.9300
C15 C16 1.364(5)
C15 C20 1.388(5)
C16 C17 1.386(6)
C16 H15 0.9300
C17 C18 1.365(6)
C17 H16 0.9300
C18 C19 1.343(6)
C18 H17 0.9300
C19 C20 1.372(6)
C19 H18 0.9300
C20 H19 0.9300
C21 H20 0.9600
C21 H21 0.9600
C21 H22 0.9600
C22 H23 0.9600
C22 H24 0.9600
C22 H25 0.9600
C23 C24 1.357(6)
C23 C28 1.375(5)
C24 C25 1.378(6)
C24 H26 0.9300
C25 C26 1.366(6)
C25 H27 0.9300
C26 C27 1.344(7)
C26 H28 0.9300
C27 C28 1.373(7)
C27 H29 0.9300
C28 H30 0.9300
N3 C32 1.363(5)
N3 C29 1.422(5)
N3 C31 1.429(5)
C29 O6 1.199(4)
C29 N4 1.326(6)
N4 C30 1.444(5)
N4 C49 1.461(5)
C30 C50 1.473(7)
C30 C31 1.540(5)
C30 H31 0.9800
C31 C51 1.492(7)
C31 H32 0.9800
C32 O4 1.220(4)
C32 C33 1.456(6)
C33 C34 1.520(5)
C33 H33 0.9700
C33 H34 0.9700
C34 C36 1.507(7)
C34 C35 1.527(7)
C34 H35 0.9800
C35 H36 0.9600
C35 H37 0.9600
C35 H38 0.9600
C36 O5 1.424(4)
C36 C37 1.530(5)
C36 C43 1.533(7)
O5 H39 0.8200
C37 C42 1.341(5)
C37 C38 1.375(5)
C38 C39 1.364(5)
C38 H40 0.9300
C39 C40 1.325(6)
C39 H41 0.9300
C40 C41 1.351(6)
C40 H42 0.9300
C41 C42 1.376(6)
C41 H43 0.9300
C42 H44 0.9300
C43 C48 1.356(5)
C43 C44 1.382(5)
C44 C45 1.397(7)
C44 H45 0.9300
C45 C46 1.342(7)
C45 H46 0.9300
C46 C47 1.350(7)
C46 H47 0.9300
C47 C48 1.400(8)
C47 H48 0.9300
C48 H49 0.9300
C49 H50 0.9600
C49 H51 0.9600
C49 H52 0.9600
C50 H53 0.9600
C50 H54 0.9600
C50 H55 0.9600
C51 C56 1.352(5)
C51 C52 1.388(6)
C52 C53 1.380(6)
C52 H56 0.9300
C53 C54 1.344(6)
C53 H57 0.9300
C54 C55 1.354(7)
C54 H58 0.9300
C55 C56 1.371(7)
C55 H59 0.9300
C56 H60 0.9300

loop_
_geom_torsion_atom_site_label_1
_geom_torsion_atom_site_label_2
_geom_torsion_atom_site_label_3
_geom_torsion_atom_site_label_4
_geom_torsion
C4 N1 C1 O3 -8.0(4)
C3 N1 C1 O3 171.1(2)
C4 N1 C1 N2 174.5(2)
C3 N1 C1 N2 -6.4(2)
O3 C1 N2 C2 170.0(2)
N1 C1 N2 C2 -12.5(3)
O3 C1 N2 C21 13.7(4)
N1 C1 N2 C21 -168.9(3)
C1 N2 C2 C22 151.7(3)
C21 N2 C2 C22 -52.3(4)
C1 N2 C2 C3 24.9(3)
C21 N2 C2 C3 -179.2(3)
C4 N1 C3 C23 74.3(4)
C1 N1 C3 C23 -105.0(3)
C4 N1 C3 C2 -160.2(2)
C1 N1 C3 C2 20.6(3)
N2 C2 C3 N1 -25.8(3)
C22 C2 C3 N1 -151.6(3)
N2 C2 C3 C23 98.6(4)
C22 C2 C3 C23 -27.3(4)
C1 N1 C4 O1 175.2(2)
C3 N1 C4 O1 -3.8(3)
C1 N1 C4 C5 -7.3(3)
C3 N1 C4 C5 173.7(2)
O1 C4 C5 C6 -34.6(3)
N1 C4 C5 C6 148.0(2)
C4 C5 C6 C7 -73.4(4)
C4 C5 C6 C8 162.2(2)
C7 C6 C8 O2 -66.2(3)
C5 C6 C8 O2 56.3(3)
C7 C6 C8 C9 -179.9(2)
C5 C6 C8 C9 -57.4(3)
C7 C6 C8 C15 59.1(3)
C5 C6 C8 C15 -178.45(18)
O2 C8 C9 C14 -175.6(3)
C15 C8 C9 C14 65.7(4)
C6 C8 C9 C14 -57.5(4)
O2 C8 C9 C10 4.3(3)
C15 C8 C9 C10 -114.4(3)
C6 C8 C9 C10 122.4(3)
C14 C9 C10 C11 3.5(5)
C8 C9 C10 C11 -176.4(3)
C9 C10 C11 C12 1.3(6)
C10 C11 C12 C13 -4.5(7)
C11 C12 C13 C14 3.0(7)
C10 C9 C14 C13 -5.0(5)
C8 C9 C14 C13 174.9(3)
C12 C13 C14 C9 2.0(6)
O2 C8 C15 C16 -22.1(3)
C9 C8 C15 C16 91.4(4)
C6 C8 C15 C16 -146.9(3)
O2 C8 C15 C20 158.6(2)
C9 C8 C15 C20 -87.8(4)
C6 C8 C15 C20 33.8(3)
C20 C15 C16 C17 1.2(4)
C8 C15 C16 C17 -178.1(3)
C15 C16 C17 C18 -0.3(6)
C16 C17 C18 C19 -0.2(6)
C17 C18 C19 C20 -0.2(5)
C18 C19 C20 C15 1.2(5)
C16 C15 C20 C19 -1.7(4)
C8 C15 C20 C19 177.6(2)
N1 C3 C23 C24 23.0(3)
C2 C3 C23 C24 -94.3(4)
N1 C3 C23 C28 -156.5(3)
C2 C3 C23 C28 86.2(4)
C28 C23 C24 C25 -1.3(4)
C3 C23 C24 C25 179.2(2)
C23 C24 C25 C26 0.0(4)
C24 C25 C26 C27 1.3(5)
C25 C26 C27 C28 -1.3(6)
C26 C27 C28 C23 0.0(6)
C24 C23 C28 C27 1.4(5)
C3 C23 C28 C27 -179.1(3)
C32 N3 C29 O6 -9.0(4)
C31 N3 C29 O6 170.3(2)
C32 N3 C29 N4 174.3(2)
C31 N3 C29 N4 -6.4(3)
O6 C29 N4 C30 170.2(2)
N3 C29 N4 C30 -13.1(3)
O6 C29 N4 C49 14.3(4)
N3 C29 N4 C49 -168.9(3)
C29 N4 C30 C50 151.5(3)
C49 N4 C30 C50 -53.3(4)
C29 N4 C30 C31 25.6(3)
C49 N4 C30 C31 -179.2(3)
C32 N3 C31 C51 76.3(4)
C29 N3 C31 C51 -103.2(3)
C32 N3 C31 C30 -159.5(2)
C29 N3 C31 C30 21.0(3)
N4 C30 C31 N3 -27.0(3)
C50 C30 C31 N3 -149.4(3)
N4 C30 C31 C51 93.4(4)
C50 C30 C31 C51 -29.0(4)
C29 N3 C32 O4 175.3(2)
C31 N3 C32 O4 -4.0(3)
C29 N3 C32 C33 -7.4(3)
C31 N3 C32 C33 173.3(2)
O4 C32 C33 C34 -35.9(3)
N3 C32 C33 C34 146.9(2)
C32 C33 C34 C36 160.4(2)
C32 C33 C34 C35 -75.6(4)
C33 C34 C36 O5 58.3(3)
C35 C34 C36 O5 -64.5(3)
C33 C34 C36 C37 -178.84(19)
C35 C34 C36 C37 58.3(3)
C33 C34 C36 C43 -57.1(3)
C35 C34 C36 C43 -180.0(2)
O5 C36 C37 C42 -24.1(3)
C34 C36 C37 C42 -144.9(3)
C43 C36 C37 C42 93.5(4)
O5 C36 C37 C38 158.2(3)
C34 C36 C37 C38 37.3(4)
C43 C36 C37 C38 -84.3(4)
C42 C37 C38 C39 -0.7(4)
C36 C37 C38 C39 177.1(3)
C37 C38 C39 C40 0.6(5)
C38 C39 C40 C41 -0.2(5)
C39 C40 C41 C42 0.0(6)
C38 C37 C42 C41 0.5(5)
C36 C37 C42 C41 -177.4(3)
C40 C41 C42 C37 -0.2(6)
O5 C36 C43 C48 3.6(3)
C34 C36 C43 C48 120.1(3)
C37 C36 C43 C48 -117.0(3)
O5 C36 C43 C44 -174.8(2)
C34 C36 C43 C44 -58.3(3)
C37 C36 C43 C44 64.6(4)
C48 C43 C44 C45 -3.7(5)
C36 C43 C44 C45 174.8(3)
C43 C44 C45 C46 1.8(6)
C44 C45 C46 C47 2.1(7)
C45 C46 C47 C48 -3.9(7)
C44 C43 C48 C47 1.8(5)
C36 C43 C48 C47 -176.7(3)
C46 C47 C48 C43 1.9(6)
N3 C31 C51 C56 -156.1(2)
C30 C31 C51 C56 89.2(4)
N3 C31 C51 C52 23.5(3)
C30 C31 C51 C52 -91.3(4)
C56 C51 C52 C53 -0.8(4)
C31 C51 C52 C53 179.7(2)
C51 C52 C53 C54 -0.6(4)
C52 C53 C54 C55 1.3(5)
C53 C54 C55 C56 -0.8(6)
C52 C51 C56 C55 1.3(4)
C31 C51 C56 C55 -179.1(3)
C54 C55 C56 C51 -0.6(6)
